data_7234277
loop_
_publ_author_name
'Mroz, D.'
'George, J.'
'Kremer, M.'
'Wang, R.'
'Englert, U.'
'Dronskowski, R.'

_publ_section_title
;
 A new tool for validating theoretically derived anisotropic displacement
 parameters with experiment: directionality of prolate displacement
 ellipsoids
;
_journal_issue 42
_journal_name_full CrystEngComm
_journal_page_first 6396
_journal_paper_doi 10.1039/C9CE00794F
_journal_volume 21
_journal_year 2019
_chemical_formula_sum 'C4 H12 N2 Ni O6'
_chemical_formula_weight 242.87
_chemical_name_systematic 3
_space_group_crystal_system monoclinic
_space_group_IT_number 14
_space_group_name_Hall '-P 2ybc'
_space_group_name_H-M_alt 'P 1 21/c 1'
_symmetry_space_group_name_Hall '-P 2ybc'
_symmetry_space_group_name_H-M 'P 1 21/c 1'
_atom_sites_solution_hydrogens mixed
_audit_creation_method SHELXL-2014/7
_audit_update_record
;
2019-05-21 deposited with the CCDC.    2019-10-01 downloaded from the CCDC.
;
_cell_angle_alpha 90
_cell_angle_beta 116.6070(9)
_cell_angle_gamma 90
_cell_formula_units_Z 2
_cell_length_a 7.56360(11)
_cell_length_b 6.56610(10)
_cell_length_c 9.58260(13)
_cell_measurement_reflns_used 5684
_cell_measurement_temperature 100(2)
_cell_measurement_theta_max 36.33
_cell_measurement_theta_min 3.01
_cell_volume 425.506(11)
_computing_cell_refinement 'SAINT-Plus (Bruker, 2009)'
_computing_data_collection 'SMART (Bruker, 2001)'
_computing_data_reduction 'SAINT-Plus (Bruker, 2009)'
_computing_molecular_graphics 'Mercury (Macrae <i>et al.</i> (2006)'
_computing_publication_material 'SHELXL-2013 (Sheldrick, 2015b)'
_computing_structure_refinement 'SHELXL-2013 (Sheldrick, 2015b)'
_computing_structure_solution 'SHELXT (Sheldrick, 2015a)'
_diffrn_ambient_temperature 100(2)
_diffrn_measured_fraction_theta_full 0.999
_diffrn_measured_fraction_theta_max 0.991
_diffrn_measurement_device_type 'Bruker APEX CCD'
_diffrn_measurement_method '\w scans'
_diffrn_radiation_monochromator 'multilayer optics'
_diffrn_radiation_type MoK\a
_diffrn_radiation_wavelength 0.71073
_diffrn_reflns_av_R_equivalents 0.0210
_diffrn_reflns_av_unetI/netI 0.0165
_diffrn_reflns_Laue_measured_fraction_full 0.999
_diffrn_reflns_Laue_measured_fraction_max 0.991
_diffrn_reflns_limit_h_max 12
_diffrn_reflns_limit_h_min -12
_diffrn_reflns_limit_k_max 10
_diffrn_reflns_limit_k_min -10
_diffrn_reflns_limit_l_max 15
_diffrn_reflns_limit_l_min -15
_diffrn_reflns_number 10633
_diffrn_reflns_point_group_measured_fraction_full 0.999
_diffrn_reflns_point_group_measured_fraction_max 0.991
_diffrn_reflns_theta_full 25.242
_diffrn_reflns_theta_max 36.347
_diffrn_reflns_theta_min 3.910
_diffrn_source microsource
_exptl_absorpt_coefficient_mu 2.283
_exptl_absorpt_correction_T_max 1.0000
_exptl_absorpt_correction_T_min 0.8977
_exptl_absorpt_correction_type multi-scan
_exptl_absorpt_process_details SADABS
_exptl_crystal_colour 'light blue'
_exptl_crystal_density_diffrn 1.896
_exptl_crystal_description block
_exptl_crystal_F_000 252
_exptl_crystal_size_max 0.200
_exptl_crystal_size_mid 0.110
_exptl_crystal_size_min 0.100
_refine_diff_density_max 0.440
_refine_diff_density_min -0.353
_refine_diff_density_rms 0.077
_refine_ls_extinction_method none
_refine_ls_goodness_of_fit_ref 1.067
_refine_ls_hydrogen_treatment mixed
_refine_ls_matrix_type full
_refine_ls_number_parameters 73
_refine_ls_number_reflns 2049
_refine_ls_number_restraints 0
_refine_ls_restrained_S_all 1.067
_refine_ls_R_factor_all 0.0226
_refine_ls_R_factor_gt 0.0203
_refine_ls_shift/su_max 0.002
_refine_ls_shift/su_mean 0.000
_refine_ls_structure_factor_coef Fsqd
_refine_ls_weighting_details 'w=1/[\s^2^(Fo^2^)+(0.0200P)^2^+0.2000P] where P=(Fo^2^+2Fc^2^)/3'
_refine_ls_weighting_scheme calc
_refine_ls_wR_factor_gt 0.0484
_refine_ls_wR_factor_ref 0.0495
_reflns_Friedel_coverage 0.000
_reflns_number_gt 1877
_reflns_number_total 2049
_reflns_threshold_expression 'I > 2\s(I)'
_cod_data_source_file c9ce00794f2.cif
_cod_data_source_block 3
_cod_depositor_comments 'Adding full bibliography for 7234276--7234278.cif.'
_cod_original_cell_volume 425.505(11)
_cod_database_code 7234277
_shelx_shelxl_version_number 2014/7
_shelx_space_group_comment
;
The symmetry employed for this shelxl refinement is uniquely defined
by the following loop, which should always be used as a source of
symmetry information in preference to the above space-group names.
They are only intended as comments.
;
_shelx_estimated_absorpt_t_min 0.658
_shelx_estimated_absorpt_t_max 0.804

loop_
_space_group_symop_operation_xyz
'x, y, z'
'-x, y+1/2, -z+1/2'
'-x, -y, -z'
'x, -y-1/2, z-1/2'

loop_
_atom_site_label
_atom_site_type_symbol
_atom_site_fract_x
_atom_site_fract_y
_atom_site_fract_z
_atom_site_U_iso_or_equiv
_atom_site_adp_type
_atom_site_occupancy
_atom_site_site_symmetry_order
_atom_site_calc_flag
_atom_site_refinement_flags_posn
_atom_site_refinement_flags_adp
_atom_site_refinement_flags_occupancy
Ni1 Ni 0.5000 0.5000 0.0000 0.00695(4) Uani 1 2 d S . P
O1 O 0.56989(9) 0.22184(9) 0.11414(7) 0.01003(10) Uani 1 1 d . . .
O2 O 0.81123(10) -0.01080(9) 0.20739(8) 0.01146(11) Uani 1 1 d . . .
O3 O 0.63273(9) 0.64049(10) 0.21878(7) 0.01051(10) Uani 1 1 d . . .
H1W H 0.560(2) 0.657(2) 0.2624(16) 0.013 Uiso 1 1 d . U .
H2W H 0.677(2) 0.752(2) 0.2126(16) 0.013 Uiso 1 1 d . U .
N1 N 0.77803(11) 0.46015(11) 0.01037(8) 0.00930(11) Uani 1 1 d . . .
H1N H 0.866(2) 0.527(2) 0.0886(17) 0.011 Uiso 1 1 d . U .
H2N H 0.788(2) 0.4992(19) -0.0704(18) 0.011 Uiso 1 1 d . U .
C1 C 0.72965(11) 0.14247(12) 0.12633(9) 0.00878(12) Uani 1 1 d . . .
C2 C 0.82626(12) 0.24061(12) 0.03379(9) 0.00973(12) Uani 1 1 d . . .
H2A H 0.9714 0.2230 0.0905 0.012 Uiso 1 1 calc R U .
H2B H 0.7791 0.1726 -0.0689 0.012 Uiso 1 1 calc R U .

loop_
_atom_site_aniso_label
_atom_site_aniso_U_11
_atom_site_aniso_U_22
_atom_site_aniso_U_33
_atom_site_aniso_U_23
_atom_site_aniso_U_13
_atom_site_aniso_U_12
Ni1 0.00706(6) 0.00708(6) 0.00731(6) 0.00037(4) 0.00375(5) 0.00014(4)
O1 0.0103(2) 0.0096(2) 0.0118(2) 0.00166(19) 0.00643(19) 0.00102(18)
O2 0.0114(3) 0.0099(2) 0.0117(2) 0.00283(19) 0.0039(2) 0.00120(18)
O3 0.0119(3) 0.0106(2) 0.0105(2) -0.0016(2) 0.0063(2) -0.00137(19)
N1 0.0095(3) 0.0096(3) 0.0094(3) 0.0009(2) 0.0047(2) -0.0004(2)
C1 0.0092(3) 0.0085(3) 0.0078(3) -0.0007(2) 0.0031(2) -0.0008(2)
C2 0.0099(3) 0.0098(3) 0.0108(3) 0.0011(2) 0.0058(2) 0.0008(2)

loop_
_atom_type_symbol
_atom_type_description
_atom_type_scat_dispersion_real
_atom_type_scat_dispersion_imag
_atom_type_scat_source
C C 0.0033 0.0016 'International Tables Vol C Tables 4.2.6.8 and 6.1.1.4'
H H 0.0000 0.0000 'International Tables Vol C Tables 4.2.6.8 and 6.1.1.4'
N N 0.0061 0.0033 'International Tables Vol C Tables 4.2.6.8 and 6.1.1.4'
Ni Ni 0.3393 1.1124 'International Tables Vol C Tables 4.2.6.8 and 6.1.1.4'
O O 0.0106 0.0060 'International Tables Vol C Tables 4.2.6.8 and 6.1.1.4'

loop_
_geom_angle_atom_site_label_1
_geom_angle_atom_site_label_2
_geom_angle_atom_site_label_3
_geom_angle
_geom_angle_site_symmetry_1
_geom_angle_site_symmetry_3
O1 Ni1 O1 180.0 . 3_665
O1 Ni1 N1 81.39(3) . .
O1 Ni1 N1 98.61(3) 3_665 .
O1 Ni1 N1 98.61(3) . 3_665
O1 Ni1 N1 81.39(3) 3_665 3_665
N1 Ni1 N1 180.0 . 3_665
O1 Ni1 O3 88.01(2) . .
O1 Ni1 O3 92.00(2) 3_665 .
N1 Ni1 O3 89.22(3) . .
N1 Ni1 O3 90.78(3) 3_665 .
O1 Ni1 O3 91.99(2) . 3_665
O1 Ni1 O3 88.00(2) 3_665 3_665
N1 Ni1 O3 90.78(3) . 3_665
N1 Ni1 O3 89.22(3) 3_665 3_665
O3 Ni1 O3 180.0 . 3_665
C1 O1 Ni1 114.63(5) . .
Ni1 O3 H1W 115.5(9) . .
Ni1 O3 H2W 110.5(10) . .
H1W O3 H2W 107.8(13) . .
C2 N1 Ni1 107.80(5) . .
C2 N1 H1N 108.8(9) . .
Ni1 N1 H1N 110.2(10) . .
C2 N1 H2N 108.4(9) . .
Ni1 N1 H2N 114.8(10) . .
H1N N1 H2N 106.7(14) . .
O2 C1 O1 124.75(8) . .
O2 C1 C2 118.04(7) . .
O1 C1 C2 117.21(7) . .
N1 C2 C1 110.54(7) . .
N1 C2 H2A 109.5 . .
C1 C2 H2A 109.5 . .
N1 C2 H2B 109.5 . .
C1 C2 H2B 109.5 . .
H2A C2 H2B 108.1 . .

loop_
_geom_bond_atom_site_label_1
_geom_bond_atom_site_label_2
_geom_bond_distance
_geom_bond_site_symmetry_2
Ni1 O1 2.0722(6) .
Ni1 O1 2.0722(6) 3_665
Ni1 N1 2.0769(7) .
Ni1 N1 2.0769(7) 3_665
Ni1 O3 2.0902(6) .
Ni1 O3 2.0902(6) 3_665
O1 C1 1.2724(10) .
O2 C1 1.2520(10) .
O3 H1W 0.836(14) .
O3 H2W 0.818(15) .
N1 C2 1.4792(11) .
N1 H1N 0.867(14) .
N1 H2N 0.850(15) .
C1 C2 1.5218(11) .
C2 H2A 0.9900 .
C2 H2B 0.9900 .

loop_
_geom_torsion_atom_site_label_1
_geom_torsion_atom_site_label_2
_geom_torsion_atom_site_label_3
_geom_torsion_atom_site_label_4
_geom_torsion
Ni1 O1 C1 O2 170.55(6)
Ni1 O1 C1 C2 -10.16(9)
Ni1 N1 C2 C1 -30.76(7)
O2 C1 C2 N1 -152.33(7)
O1 C1 C2 N1 28.33(10)
